data_4088181
loop_
_publ_author_name
'Schipper, Desmond E.'
'Young, Benjamin E.'
'Whitmire, Kenton H.'

_publ_section_title
;
 Transformations in Transition-Metal Carbonyls Containing Arsenic:
 Exploring the Chemistry of [Et4N]2[HAs{Fe(CO)4}3] in the Search for
 Single-Source Precursors for Advanced Metal Pnictide Materials
;
_journal_issue 4
_journal_name_full Organometallics
_journal_page_first 471
_journal_paper_doi 10.1021/acs.organomet.5b00906
_journal_volume 35
_journal_year 2016
_chemical_formula_moiety '(C8 H20 N +) (C14 P Fe4 O14 -)'
_chemical_formula_sum 'C22 H20 Fe4 N O14 P'
_chemical_formula_weight 776.76
_chemical_name_systematic
;
 Tetraethylammonium (?2-carbonyl)-tridecacarbonyl-phosphorus-tetra-iron
;
_space_group_crystal_system monoclinic
_space_group_IT_number 14
_space_group_name_Hall '-P 2ybc'
_space_group_name_H-M_alt 'P 1 21/c 1'
_atom_sites_solution_hydrogens geom
_audit_creation_method SHELXL-2013
_cell_angle_alpha 90
_cell_angle_beta 98.326(7)
_cell_angle_gamma 90
_cell_formula_units_Z 4
_cell_length_a 10.113(5)
_cell_length_b 11.878(6)
_cell_length_c 25.008(12)
_cell_measurement_reflns_used 4346
_cell_measurement_temperature 173(2)
_cell_measurement_theta_max 31.9
_cell_measurement_theta_min 1.9
_cell_volume 2972(3)
_computing_structure_refinement 'SHELXL-2013 (Sheldrick, 2013)'
_diffrn_ambient_temperature 173
_diffrn_detector CCD
_diffrn_detector_area_resol_mean 13.6612
_diffrn_measured_fraction_theta_full 0.998
_diffrn_measured_fraction_theta_max 0.938
_diffrn_measurement_device
;
SCXMini: Fixed Chi 2 circle
;
_diffrn_measurement_device_type
;
Rigaku Mercury2 (2x2 bin mode)
;
_diffrn_measurement_method 'profile data from \w-scans'
_diffrn_measurement_specimen_support Fiber
_diffrn_radiation_monochromator 'Graphite Monochromator'
_diffrn_radiation_type MoK\a
_diffrn_radiation_wavelength 0.71073
_diffrn_reflns_av_R_equivalents 0.0763
_diffrn_reflns_av_unetI/netI 0.0918
_diffrn_reflns_Laue_measured_fraction_full 0.998
_diffrn_reflns_Laue_measured_fraction_max 0.938
_diffrn_reflns_limit_h_max 14
_diffrn_reflns_limit_h_min -14
_diffrn_reflns_limit_k_max 17
_diffrn_reflns_limit_k_min -17
_diffrn_reflns_limit_l_max 37
_diffrn_reflns_limit_l_min -36
_diffrn_reflns_number 36556
_diffrn_reflns_point_group_measured_fraction_full 0.998
_diffrn_reflns_point_group_measured_fraction_max 0.938
_diffrn_reflns_theta_full 25.242
_diffrn_reflns_theta_max 31.963
_diffrn_reflns_theta_min 1.646
_diffrn_source 'Sealed Tube'
_diffrn_source_current 40.0
_diffrn_source_power 2.0
_diffrn_source_voltage 50.0
_exptl_absorpt_coefficient_mu 2.034
_exptl_absorpt_correction_T_max 1.000
_exptl_absorpt_correction_T_min 0.678
_exptl_absorpt_correction_type multi-scan
_exptl_absorpt_process_details 'SADABS (Sheldrick, 1996)'
_exptl_crystal_colour Brown
_exptl_crystal_density_diffrn 1.736
_exptl_crystal_description 'Rectangular prismatic plates'
_exptl_crystal_F_000 1560
_exptl_crystal_size_max 0.200
_exptl_crystal_size_mid 0.060
_exptl_crystal_size_min 0.010
_refine_diff_density_max 0.944
_refine_diff_density_min -1.415
_refine_diff_density_rms 0.143
_refine_ls_extinction_method none
_refine_ls_goodness_of_fit_ref 1.053
_refine_ls_hydrogen_treatment constr
_refine_ls_matrix_type full
_refine_ls_number_parameters 379
_refine_ls_number_reflns 9631
_refine_ls_number_restraints 0
_refine_ls_restrained_S_all 1.053
_refine_ls_R_factor_all 0.1636
_refine_ls_R_factor_gt 0.0730
_refine_ls_shift/su_max 0.000
_refine_ls_shift/su_mean 0.000
_refine_ls_structure_factor_coef Fsqd
_refine_ls_weighting_details
;
 w=1/[\s^2^(Fo^2^)+(0.0950P)^2^+6.0137P]
 where P=(Fo^2^+2Fc^2^)/3
;
_refine_ls_weighting_scheme calc
_refine_ls_wR_factor_gt 0.1766
_refine_ls_wR_factor_ref 0.2475
_reflns_Friedel_coverage 0.000
_reflns_number_gt 4337
_reflns_number_total 9631
_reflns_threshold_expression 'I > 2\s(I)'
_cod_data_source_file om5b00906_si_002.cif
_cod_data_source_block 1
_cod_depositor_comments
;
The following automatic conversions were performed:

data item '_exptl_absorpt_correction_type' value 'Multi-scan' was
changed to 'multi-scan' in accordance with the
/home/saulius/struct/COD-crude-data/automatic-downloads/DataCite-retrospective/ACS/depositions/lib/dictionaries/cif_core.dic
dictionary named 'cif_core.dic' version 2.4.2 last updated on
2011-04-26.

Automatic conversion script
Id: cif_fix_values 6909 2019-04-08 15:41:33Z antanas 
;
_cod_original_cell_volume 2972(2)
_cod_original_sg_symbol_H-M 'P 21/c'
_cod_database_code 4088181
_shelx_space_group_comment
;
The symmetry employed for this shelxl refinement is uniquely defined
by the following loop, which should always be used as a source of
symmetry information in preference to the above space-group names.
They are only intended as comments.
;
_shelx_estimated_absorpt_t_min 0.687
_shelx_estimated_absorpt_t_max 0.980
_shelxl_version_number 2013-2

loop_
_space_group_symop_operation_xyz
'x, y, z'
'-x, y+1/2, -z+1/2'
'-x, -y, -z'
'x, -y-1/2, z-1/2'

loop_
_atom_site_label
_atom_site_type_symbol
_atom_site_fract_x
_atom_site_fract_y
_atom_site_fract_z
_atom_site_U_iso_or_equiv
_atom_site_adp_type
_atom_site_occupancy
_atom_site_site_symmetry_order
_atom_site_calc_flag
_atom_site_refinement_flags_posn
_atom_site_refinement_flags_adp
Fe1 Fe 0.44326(8) 0.35718(7) 0.16048(3) 0.0366(2) Uani 1 1 d . .
Fe2 Fe 0.52147(7) 0.24988(7) 0.08021(3) 0.0362(2) Uani 1 1 d . .
Fe3 Fe 0.44885(7) 0.13578(7) 0.16120(3) 0.0330(2) Uani 1 1 d . .
Fe4 Fe 0.10524(7) 0.23575(7) 0.06519(3) 0.0361(2) Uani 1 1 d . .
P1 P 0.31759(13) 0.23809(12) 0.10523(6) 0.0321(3) Uani 1 1 d . .
C1 C 0.9270(8) 0.6300(6) 0.1543(3) 0.062(2) Uani 1 1 d . .
H1A H 1.0050 0.5876 0.1701 0.075 Uiso 1 1 calc R U
H1B H 0.8602 0.6227 0.1783 0.075 Uiso 1 1 calc R U
C2 C 0.8736(10) 0.5784(8) 0.1014(5) 0.101(4) Uani 1 1 d . .
H2A H 0.8517 0.5009 0.1067 0.152 Uiso 1 1 calc R U
H2B H 0.9398 0.5827 0.0776 0.152 Uiso 1 1 calc R U
H2C H 0.7948 0.6181 0.0858 0.152 Uiso 1 1 calc R U
C3 C 0.8494(6) 0.8257(6) 0.1288(3) 0.0515(16) Uani 1 1 d . .
H3A H 0.8204 0.8025 0.0918 0.062 Uiso 1 1 calc R U
H3B H 0.8804 0.9028 0.1279 0.062 Uiso 1 1 calc R U
C4 C 0.7297(7) 0.8231(6) 0.1589(3) 0.0613(19) Uani 1 1 d . .
H4A H 0.6615 0.8723 0.1413 0.092 Uiso 1 1 calc R U
H4B H 0.7561 0.8477 0.1954 0.092 Uiso 1 1 calc R U
H4C H 0.6955 0.7477 0.1589 0.092 Uiso 1 1 calc R U
C5 C 1.0162(7) 0.7878(6) 0.2098(3) 0.0581(18) Uani 1 1 d . .
H5A H 0.9467 0.7724 0.2318 0.070 Uiso 1 1 calc R U
H5B H 1.0924 0.7409 0.2233 0.070 Uiso 1 1 calc R U
C6 C 1.0570(10) 0.9088(8) 0.2177(4) 0.098(3) Uani 1 1 d . .
H6A H 1.0865 0.9226 0.2554 0.147 Uiso 1 1 calc R U
H6B H 0.9821 0.9564 0.2054 0.147 Uiso 1 1 calc R U
H6C H 1.1284 0.9247 0.1974 0.147 Uiso 1 1 calc R U
C7 C 1.0711(6) 0.7670(6) 0.1159(3) 0.0486(15) Uani 1 1 d . .
H7A H 1.0322 0.7472 0.0793 0.058 Uiso 1 1 calc R U
H7B H 1.0951 0.8461 0.1157 0.058 Uiso 1 1 calc R U
C8 C 1.1972(6) 0.6997(6) 0.1303(3) 0.0545(17) Uani 1 1 d . .
H8A H 1.2571 0.7151 0.1048 0.082 Uiso 1 1 calc R U
H8B H 1.1758 0.6209 0.1295 0.082 Uiso 1 1 calc R U
H8C H 1.2390 0.7200 0.1659 0.082 Uiso 1 1 calc R U
C11 C 0.5209(7) 0.3422(6) 0.2293(3) 0.0566(18) Uani 1 1 d . .
C12 C 0.4733(6) 0.4990(5) 0.1418(3) 0.0546(18) Uani 1 1 d . .
C13 C 0.2815(6) 0.3895(5) 0.1775(3) 0.0440(14) Uani 1 1 d . .
C21 C 0.6530(6) 0.1475(5) 0.0883(3) 0.0435(14) Uani 1 1 d . .
C22 C 0.4351(7) 0.1908(8) 0.0188(3) 0.062(2) Uani 1 1 d . .
C23 C 0.5801(6) 0.3611(6) 0.0409(3) 0.0559(18) Uani 1 1 d . .
C31 C 0.6115(6) 0.1081(5) 0.2011(3) 0.0416(13) Uani 1 1 d . .
C32 C 0.4137(6) 0.0043(5) 0.1274(3) 0.0453(14) Uani 1 1 d . .
C33 C 0.3501(6) 0.1173(5) 0.2132(3) 0.0461(14) Uani 1 1 d . .
C41 C -0.0618(6) 0.2432(5) 0.0299(2) 0.0400(13) Uani 1 1 d . .
C42 C 0.1369(6) 0.1068(6) 0.0324(3) 0.0553(18) Uani 1 1 d . .
C43 C 0.0504(6) 0.2052(6) 0.1293(3) 0.0465(15) Uani 1 1 d . .
C44 C 0.1341(6) 0.3778(6) 0.0470(3) 0.0449(14) Uani 1 1 d . .
C120 C 0.6253(6) 0.3220(5) 0.1431(3) 0.0507(16) Uani 1 1 d . .
O11 O 0.5713(6) 0.3371(5) 0.2729(2) 0.0758(17) Uani 1 1 d . .
O12 O 0.4983(5) 0.5890(4) 0.1291(3) 0.0825(19) Uani 1 1 d . .
O13 O 0.1812(5) 0.4153(4) 0.1898(2) 0.0563(12) Uani 1 1 d . .
O21 O 0.7383(5) 0.0838(4) 0.0914(2) 0.0579(12) Uani 1 1 d . .
O22 O 0.3893(6) 0.1568(8) -0.0215(2) 0.111(3) Uani 1 1 d . .
O23 O 0.6192(6) 0.4336(5) 0.0181(3) 0.091(2) Uani 1 1 d . .
O31 O 0.7111(5) 0.0901(4) 0.2271(2) 0.0641(14) Uani 1 1 d . .
O32 O 0.3842(5) -0.0775(4) 0.1049(2) 0.0615(13) Uani 1 1 d . .
O33 O 0.2869(5) 0.1058(4) 0.2478(2) 0.0627(13) Uani 1 1 d . .
O41 O -0.1673(4) 0.2496(4) 0.0066(2) 0.0589(13) Uani 1 1 d . .
O42 O 0.1539(5) 0.0241(5) 0.0100(3) 0.086(2) Uani 1 1 d . .
O43 O 0.0121(5) 0.1858(5) 0.1687(2) 0.0669(14) Uani 1 1 d . .
O44 O 0.1513(5) 0.4700(4) 0.0361(2) 0.0690(15) Uani 1 1 d . .
O120 O 0.7363(4) 0.3415(4) 0.1608(2) 0.0644(14) Uani 1 1 d . .
N1 N 0.9656(5) 0.7527(4) 0.1520(2) 0.0373(10) Uani 1 1 d . .

loop_
_atom_site_aniso_label
_atom_site_aniso_U_11
_atom_site_aniso_U_22
_atom_site_aniso_U_33
_atom_site_aniso_U_23
_atom_site_aniso_U_13
_atom_site_aniso_U_12
Fe1 0.0289(4) 0.0353(4) 0.0436(5) -0.0028(3) -0.0009(3) 0.0004(3)
Fe2 0.0217(4) 0.0459(5) 0.0413(5) 0.0034(3) 0.0055(3) -0.0001(3)
Fe3 0.0264(4) 0.0353(4) 0.0367(4) 0.0004(3) 0.0029(3) 0.0007(3)
Fe4 0.0208(4) 0.0489(5) 0.0382(4) -0.0021(3) 0.0029(3) -0.0002(3)
P1 0.0209(6) 0.0383(8) 0.0365(7) -0.0010(6) 0.0019(5) -0.0003(5)
C1 0.058(4) 0.039(4) 0.097(6) 0.002(4) 0.037(4) 0.000(3)
C2 0.081(7) 0.080(7) 0.148(10) -0.053(6) 0.036(6) -0.035(5)
C3 0.038(3) 0.066(4) 0.049(4) 0.013(3) 0.001(3) 0.011(3)
C4 0.041(4) 0.062(5) 0.080(5) 0.006(4) 0.006(3) 0.013(3)
C5 0.052(4) 0.074(5) 0.045(4) -0.005(3) -0.003(3) 0.019(4)
C6 0.089(7) 0.089(7) 0.111(8) -0.052(6) -0.003(6) -0.004(5)
C7 0.040(3) 0.054(4) 0.053(4) 0.010(3) 0.013(3) 0.000(3)
C8 0.037(3) 0.060(4) 0.067(5) 0.001(3) 0.010(3) 0.002(3)
C11 0.056(4) 0.046(4) 0.063(5) -0.014(3) -0.009(3) 0.007(3)
C12 0.028(3) 0.040(4) 0.094(6) -0.002(3) 0.003(3) 0.001(2)
C13 0.040(3) 0.036(3) 0.054(4) -0.008(3) 0.000(3) 0.002(2)
C21 0.035(3) 0.045(3) 0.050(4) -0.002(3) 0.007(3) -0.002(3)
C22 0.033(3) 0.104(6) 0.051(4) -0.001(4) 0.011(3) -0.008(4)
C23 0.035(3) 0.060(4) 0.074(5) 0.024(4) 0.012(3) 0.011(3)
C31 0.043(3) 0.037(3) 0.045(3) 0.003(2) 0.008(3) 0.000(2)
C32 0.042(3) 0.045(4) 0.050(4) 0.006(3) 0.010(3) 0.009(3)
C33 0.044(4) 0.048(4) 0.046(4) -0.005(3) 0.005(3) -0.004(3)
C41 0.030(3) 0.055(4) 0.036(3) 0.003(2) 0.010(2) 0.002(2)
C42 0.026(3) 0.065(5) 0.071(5) -0.010(4) -0.006(3) -0.005(3)
C43 0.031(3) 0.055(4) 0.053(4) 0.001(3) 0.002(3) -0.005(3)
C44 0.032(3) 0.047(4) 0.052(4) 0.001(3) -0.007(3) -0.005(3)
C120 0.028(3) 0.045(4) 0.076(5) -0.001(3) -0.004(3) 0.002(2)
O11 0.089(4) 0.064(4) 0.064(3) -0.014(3) -0.025(3) 0.013(3)
O12 0.050(3) 0.045(3) 0.152(6) 0.015(3) 0.014(3) -0.003(2)
O13 0.046(3) 0.053(3) 0.070(3) -0.016(2) 0.009(2) 0.004(2)
O21 0.050(3) 0.048(3) 0.079(4) 0.006(2) 0.020(2) 0.014(2)
O22 0.048(3) 0.231(9) 0.055(4) -0.038(5) 0.009(3) -0.029(4)
O23 0.071(4) 0.079(4) 0.129(6) 0.049(4) 0.038(4) 0.014(3)
O31 0.049(3) 0.067(3) 0.070(3) 0.008(3) -0.013(3) 0.005(2)
O32 0.078(4) 0.038(3) 0.066(3) -0.010(2) 0.004(3) -0.008(2)
O33 0.060(3) 0.075(4) 0.057(3) -0.001(3) 0.019(3) -0.010(3)
O41 0.025(2) 0.096(4) 0.054(3) 0.009(2) 0.0015(19) 0.003(2)
O42 0.049(3) 0.079(4) 0.128(5) -0.055(4) 0.008(3) -0.006(3)
O43 0.051(3) 0.099(4) 0.053(3) 0.011(3) 0.016(2) -0.005(3)
O44 0.057(3) 0.052(3) 0.096(4) 0.001(3) 0.005(3) -0.009(2)
O120 0.030(2) 0.066(3) 0.093(4) -0.020(3) -0.005(2) 0.002(2)
N1 0.033(2) 0.039(3) 0.040(3) 0.005(2) 0.0068(19) 0.0007(19)

loop_
_atom_type_symbol
_atom_type_description
_atom_type_scat_dispersion_real
_atom_type_scat_dispersion_imag
_atom_type_scat_source
C C 0.0033 0.0016 'International Tables Vol C Tables 4.2.6.8 and 6.1.1.4'
H H 0.0000 0.0000 'International Tables Vol C Tables 4.2.6.8 and 6.1.1.4'
N N 0.0061 0.0033 'International Tables Vol C Tables 4.2.6.8 and 6.1.1.4'
O O 0.0106 0.0060 'International Tables Vol C Tables 4.2.6.8 and 6.1.1.4'
P P 0.1023 0.0942 'International Tables Vol C Tables 4.2.6.8 and 6.1.1.4'
Fe Fe 0.3463 0.8444 'International Tables Vol C Tables 4.2.6.8 and 6.1.1.4'

loop_
_geom_angle_atom_site_label_1
_geom_angle_atom_site_label_2
_geom_angle_atom_site_label_3
_geom_angle
C12 Fe1 C13 93.2(3)
C12 Fe1 C11 106.0(3)
C13 Fe1 C11 94.7(3)
C12 Fe1 C120 86.8(3)
C13 Fe1 C120 178.8(3)
C11 Fe1 C120 84.2(3)
C12 Fe1 P1 122.5(3)
C13 Fe1 P1 80.0(2)
C11 Fe1 P1 131.3(2)
C120 Fe1 P1 101.1(2)
C12 Fe1 Fe2 100.3(3)
C13 Fe1 Fe2 132.9(2)
C11 Fe1 Fe2 123.6(2)
C120 Fe1 Fe2 48.3(2)
P1 Fe1 Fe2 54.70(5)
C12 Fe1 Fe3 160.2(2)
C13 Fe1 Fe3 103.4(2)
C11 Fe1 Fe3 83.6(2)
C120 Fe1 Fe3 76.85(19)
P1 Fe1 Fe3 51.87(5)
Fe2 Fe1 Fe3 60.39(3)
C21 Fe2 C22 95.3(3)
C21 Fe2 C23 105.2(3)
C22 Fe2 C23 88.7(4)
C21 Fe2 C120 84.4(3)
C22 Fe2 C120 174.8(3)
C23 Fe2 C120 86.4(3)
C21 Fe2 P1 128.5(2)
C22 Fe2 P1 82.0(2)
C23 Fe2 P1 126.0(2)
C120 Fe2 P1 102.2(2)
C21 Fe2 Fe1 123.4(2)
C22 Fe2 Fe1 133.5(2)
C23 Fe2 Fe1 102.9(3)
C120 Fe2 Fe1 49.6(2)
P1 Fe2 Fe1 54.54(4)
C21 Fe2 Fe3 81.3(2)
C22 Fe2 Fe3 107.5(3)
C23 Fe2 Fe3 162.0(3)
C120 Fe2 Fe3 77.5(2)
P1 Fe2 Fe3 51.86(4)
Fe1 Fe2 Fe3 60.45(4)
C33 Fe3 C32 98.3(3)
C33 Fe3 C31 97.8(3)
C32 Fe3 C31 101.7(3)
C33 Fe3 P1 100.8(2)
C32 Fe3 P1 97.1(2)
C31 Fe3 P1 151.19(19)
C33 Fe3 Fe2 152.0(2)
C32 Fe3 Fe2 98.3(2)
C31 Fe3 Fe2 100.57(19)
P1 Fe3 Fe2 54.85(5)
C33 Fe3 Fe1 96.6(2)
C32 Fe3 Fe1 150.2(2)
C31 Fe3 Fe1 101.55(19)
P1 Fe3 Fe1 54.70(5)
Fe2 Fe3 Fe1 59.16(3)
C44 Fe4 C42 130.3(4)
C44 Fe4 C41 90.3(3)
C42 Fe4 C41 92.0(3)
C44 Fe4 C43 119.9(3)
C42 Fe4 C43 109.4(3)
C41 Fe4 C43 93.4(3)
C44 Fe4 P1 85.43(19)
C42 Fe4 P1 89.5(2)
C41 Fe4 P1 175.4(2)
C43 Fe4 P1 90.18(19)
Fe3 P1 Fe4 138.11(7)
Fe3 P1 Fe1 73.43(6)
Fe4 P1 Fe1 134.99(7)
Fe3 P1 Fe2 73.29(6)
Fe4 P1 Fe2 137.56(8)
Fe1 P1 Fe2 70.76(6)
C2 C1 N1 115.3(7)
C2 C1 H1A 108.5
N1 C1 H1A 108.5
C2 C1 H1B 108.5
N1 C1 H1B 108.5
H1A C1 H1B 107.5
C1 C2 H2A 109.5
C1 C2 H2B 109.5
H2A C2 H2B 109.5
C1 C2 H2C 109.5
H2A C2 H2C 109.5
H2B C2 H2C 109.5
N1 C3 C4 115.6(5)
N1 C3 H3A 108.4
C4 C3 H3A 108.4
N1 C3 H3B 108.4
C4 C3 H3B 108.4
H3A C3 H3B 107.4
C3 C4 H4A 109.5
C3 C4 H4B 109.5
H4A C4 H4B 109.5
C3 C4 H4C 109.5
H4A C4 H4C 109.5
H4B C4 H4C 109.5
C6 C5 N1 115.8(7)
C6 C5 H5A 108.3
N1 C5 H5A 108.3
C6 C5 H5B 108.3
N1 C5 H5B 108.3
H5A C5 H5B 107.4
C5 C6 H6A 109.5
C5 C6 H6B 109.5
H6A C6 H6B 109.5
C5 C6 H6C 109.5
H6A C6 H6C 109.5
H6B C6 H6C 109.5
C8 C7 N1 116.4(5)
C8 C7 H7A 108.2
N1 C7 H7A 108.2
C8 C7 H7B 108.2
N1 C7 H7B 108.2
H7A C7 H7B 107.3
C7 C8 H8A 109.5
C7 C8 H8B 109.5
H8A C8 H8B 109.5
C7 C8 H8C 109.5
H8A C8 H8C 109.5
H8B C8 H8C 109.5
O11 C11 Fe1 177.4(7)
O12 C12 Fe1 176.8(6)
O13 C13 Fe1 176.2(6)
O21 C21 Fe2 177.1(6)
O22 C22 Fe2 174.5(7)
O23 C23 Fe2 177.0(8)
O31 C31 Fe3 178.1(6)
O32 C32 Fe3 176.2(6)
O33 C33 Fe3 179.0(6)
O41 C41 Fe4 178.5(6)
O42 C42 Fe4 177.8(7)
O43 C43 Fe4 177.8(6)
O44 C44 Fe4 178.7(7)
O120 C120 Fe2 139.9(6)
O120 C120 Fe1 137.8(6)
Fe2 C120 Fe1 82.1(2)
C7 N1 C3 106.6(5)
C7 N1 C1 109.9(5)
C3 N1 C1 112.2(5)
C7 N1 C5 111.8(5)
C3 N1 C5 110.2(5)
C1 N1 C5 106.3(5)

loop_
_geom_bond_atom_site_label_1
_geom_bond_atom_site_label_2
_geom_bond_distance
Fe1 C12 1.786(7)
Fe1 C13 1.791(6)
Fe1 C11 1.794(8)
Fe1 C120 1.996(6)
Fe1 P1 2.2396(17)
Fe1 Fe2 2.5959(15)
Fe1 Fe3 2.6303(17)
Fe2 C21 1.792(6)
Fe2 C22 1.796(8)
Fe2 C23 1.797(7)
Fe2 C120 1.956(7)
Fe2 P1 2.2440(18)
Fe2 Fe3 2.6285(14)
Fe3 C33 1.764(7)
Fe3 C32 1.786(7)
Fe3 C31 1.826(6)
Fe3 P1 2.1585(17)
Fe4 C44 1.782(7)
Fe4 C42 1.788(8)
Fe4 C41 1.791(6)
Fe4 C43 1.808(7)
Fe4 P1 2.2343(18)
C1 C2 1.487(12)
C1 N1 1.512(8)
C1 H1A 0.9700
C1 H1B 0.9700
C2 H2A 0.9600
C2 H2B 0.9600
C2 H2C 0.9600
C3 N1 1.507(7)
C3 C4 1.515(9)
C3 H3A 0.9700
C3 H3B 0.9700
C4 H4A 0.9600
C4 H4B 0.9600
C4 H4C 0.9600
C5 C6 1.500(11)
C5 N1 1.521(8)
C5 H5A 0.9700
C5 H5B 0.9700
C6 H6A 0.9600
C6 H6B 0.9600
C6 H6C 0.9600
C7 C8 1.504(9)
C7 N1 1.504(8)
C7 H7A 0.9700
C7 H7B 0.9700
C8 H8A 0.9600
C8 H8B 0.9600
C8 H8C 0.9600
C11 O11 1.136(8)
C12 O12 1.153(8)
C13 O13 1.143(7)
C21 O21 1.141(7)
C22 O22 1.121(9)
C23 O23 1.136(8)
C31 O31 1.137(7)
C32 O32 1.141(8)
C33 O33 1.156(7)
C41 O41 1.142(7)
C42 O42 1.156(8)
C43 O43 1.131(8)
C44 O44 1.149(8)
C120 O120 1.169(7)
